data_4128134
loop_
_publ_author_name
'Du, Shanshan'
'Yang, Jimin'
'Hu, Jingyuan'
'Chai, Zhengqi'
'Luo, Gen'
'Luo, Yi'
'Zhang, Wen-Xiong'
'Xi, Zhenfeng'

_publ_section_title
;
 Direct Functionalization of White Phosphorus to Cyclotetraphosphanes:
 Selective Formation of Four P-C Bonds.
;
_journal_issue 17
_journal_name_full 'Journal of the American Chemical Society'
_journal_page_first 6843
_journal_page_last 6847
_journal_paper_doi 10.1021/jacs.9b02628
_journal_volume 141
_journal_year 2019
_chemical_formula_moiety 'C32 H68 Al2 P4 Si4, 2(C16 H32 Li O4)'
_chemical_formula_sum 'C64 H132 Al2 Li2 O8 P4 Si4'
_chemical_formula_weight 1333.78
_space_group_crystal_system orthorhombic
_space_group_IT_number 60
_space_group_name_Hall '-P 2n 2ab'
_space_group_name_H-M_alt 'P b c n'
_symmetry_space_group_name_Hall '-P 2n 2ab'
_symmetry_space_group_name_H-M 'P b c n'
_atom_sites_solution_hydrogens geom
_atom_sites_solution_primary direct
_atom_sites_solution_secondary difmap
_audit_creation_date 2017-04-25
_audit_creation_method
;
Olex2 1.2
(compiled 2017.03.02 svn.r3394 for OlexSys, GUI svn.r5324)
;
_cell_angle_alpha 90.00
_cell_angle_beta 90.00
_cell_angle_gamma 90.00
_cell_formula_units_Z 4
_cell_length_a 22.2409(11)
_cell_length_b 16.5648(11)
_cell_length_c 22.3829(13)
_cell_measurement_reflns_used 7757
_cell_measurement_temperature 100.01(10)
_cell_measurement_theta_max 28.2470
_cell_measurement_theta_min 3.6780
_cell_volume 8246.2(8)
_computing_cell_refinement 'CrysAlisPro 1.171.39.7e (Rigaku OD, 2015)'
_computing_data_collection 'CrysAlisPro 1.171.39.7e (Rigaku OD, 2015)'
_computing_data_reduction 'CrysAlisPro 1.171.39.7e (Rigaku OD, 2015)'
_computing_molecular_graphics 'Olex2 (Dolomanov et al., 2009)'
_computing_publication_material 'Olex2 (Dolomanov et al., 2009)'
_computing_structure_refinement 'XH (Sheldrick, 2008)'
_computing_structure_solution 'SIR2004 (Burla et al., 2007)'
_diffrn_ambient_environment N~2~
_diffrn_ambient_temperature 100.01(10)
_diffrn_detector 'CCD plate'
_diffrn_measured_fraction_theta_full 0.981
_diffrn_measured_fraction_theta_max 0.981
_diffrn_measurement_details
;
List of Runs (angles in degrees, time in seconds):

  # Type    Start    End  Width  t~exp~   \w     \q     \k     \f   Frames
--------------------------------------------------------------------------
  1  \w     25.00  69.00   0.50    3.93    --   -9.20  19.00 -30.00   88
  2  \w    -10.00  33.00   0.50    3.93    --   -9.20 -82.00 120.00   86
  3  \w    -24.00   2.00   0.50    3.93    --   -9.20 -82.00  30.00   52
  4  \w    -64.00   1.00   0.50    3.93    --   -9.20  19.00 -30.00  130
;
_diffrn_measurement_device 'four-circle diffractometer'
_diffrn_measurement_device_type 'XtaLAB Pro: Kappa single'
_diffrn_measurement_method '\w scans'
_diffrn_orient_matrix_type 'CrysAlisPro convention (1999,Acta A55,543-557)'
_diffrn_orient_matrix_UB_11 -0.0251472000
_diffrn_orient_matrix_UB_12 -0.0262754000
_diffrn_orient_matrix_UB_13 -0.0013235000
_diffrn_orient_matrix_UB_21 -0.0192780000
_diffrn_orient_matrix_UB_22 0.0326161000
_diffrn_orient_matrix_UB_23 0.0074317000
_diffrn_orient_matrix_UB_31 -0.0036236000
_diffrn_orient_matrix_UB_32 0.0090028000
_diffrn_orient_matrix_UB_33 -0.0307620000
_diffrn_radiation_monochromator graphite
_diffrn_radiation_probe x-ray
_diffrn_radiation_type MoK\a
_diffrn_radiation_wavelength 0.71073
_diffrn_reflns_av_R_equivalents 0.0434
_diffrn_reflns_av_unetI/netI 0.0451
_diffrn_reflns_limit_h_max 27
_diffrn_reflns_limit_h_min -25
_diffrn_reflns_limit_k_max 17
_diffrn_reflns_limit_k_min -20
_diffrn_reflns_limit_l_max 27
_diffrn_reflns_limit_l_min -25
_diffrn_reflns_number 35200
_diffrn_reflns_theta_full 26.02
_diffrn_reflns_theta_max 26.02
_diffrn_reflns_theta_min 3.75
_diffrn_source 'fine-focus sealed X-ray tube'
_diffrn_source_type 'Enhance (Mo) X-ray Source'
_exptl_absorpt_coefficient_mu 0.214
_exptl_absorpt_correction_T_max 1.00000
_exptl_absorpt_correction_T_min 0.71355
_exptl_absorpt_correction_type multi-scan
_exptl_absorpt_process_details
;
CrysAlisPro 1.171.39.7e (Rigaku Oxford Diffraction, 2015)
Empirical absorption correction using spherical harmonics,
 implemented in SCALE3 ABSPACK scaling algorithm.
;
_exptl_crystal_colour 'metallic yellowish yellow'
_exptl_crystal_colour_lustre metallic
_exptl_crystal_colour_modifier yellowish
_exptl_crystal_colour_primary yellow
_exptl_crystal_density_diffrn 1.074
_exptl_crystal_density_method 'not measured'
_exptl_crystal_description block
_exptl_crystal_F_000 2912
_exptl_crystal_size_max 0.1
_exptl_crystal_size_mid 0.1
_exptl_crystal_size_min 0.1
_platon_squeeze_details
;
;
_refine_diff_density_max 0.881
_refine_diff_density_min -0.419
_refine_diff_density_rms 0.076
_refine_ls_extinction_method none
_refine_ls_goodness_of_fit_ref 1.055
_refine_ls_hydrogen_treatment constr
_refine_ls_matrix_type full
_refine_ls_number_parameters 389
_refine_ls_number_reflns 7974
_refine_ls_number_restraints 12
_refine_ls_restrained_S_all 1.067
_refine_ls_R_factor_all 0.1097
_refine_ls_R_factor_gt 0.0780
_refine_ls_shift/su_max 0.001
_refine_ls_shift/su_mean 0.000
_refine_ls_structure_factor_coef Fsqd
_refine_ls_weighting_details 'calc w=1/[\s^2^(Fo^2^)+(0.1174P)^2^+7.9390P] where P=(Fo^2^+2Fc^2^)/3'
_refine_ls_weighting_scheme calc
_refine_ls_wR_factor_gt 0.2033
_refine_ls_wR_factor_ref 0.2225
_reflns_number_gt 5502
_reflns_number_total 7974
_reflns_threshold_expression >2sigma(I)
_cod_data_source_file ja9b02628_si_002.cif
_cod_data_source_block 2a
_cod_database_code 4128134
_chemical_oxdiff_formula 'C1 H1 O1 P1 Li1 Al1 Si1'
_reflns_odcompleteness_completeness 97.75
_reflns_odcompleteness_iscentric 1
_reflns_odcompleteness_theta 27.42
_olex2_refinement_description
;
1. Fixed Uiso
 At 1.2 times of:
  All C(H,H) groups
 At 1.5 times of:
  All C(H,H,H) groups
2. Uiso/Uaniso restraints and constraints
Uanis(C25) \\sim Ueq, Uanis(C24) \\sim Ueq: with sigma of 0.01 and sigma for
terminal atoms of 0.02
3.a Secondary CH2 refined with riding coordinates:
 C13(H13a,H13b), C15(H15a,H15b), C17(H17a,H17b), C18(H18a,H18b), C19(H19a,
 H19b), C20(H20a,H20b), C21(H21a,H21b), C22(H22a,H22b), C23(H23a,H23b),
 C24(H24a,H24b), C25(H25a,H25b), C26(H26a,H26b), C27(H27a,H27b), C28(H28a,H28b),
  C29(H29a,H29b), C30(H30a,H30b), C31(H31a,H31b), C32(H32a,H32b)
3.b Idealised Me refined as rotating group:
 C5(H5a,H5b,H5c), C6(H6a,H6b,H6c), C7(H7a,H7b,H7c), C8(H8a,H8b,H8c), C9(H9a,
 H9b,H9c), C10(H10a,H10b,H10c), C11(H11a,H11b,H11c), C12(H12a,H12b,H12c),
 C14(H14a,H14b,H14c), C16(H16a,H16b,H16c)
;
_olex2_submission_special_instructions 'No special instructions were received'
_oxdiff_exptl_absorpt_empirical_details
;
Empirical correction (ABSPACK) includes:
- Absorption correction using spherical harmonics
- Frame scaling
- Detector area scaling
;
_oxdiff_exptl_absorpt_empirical_full_max 1.374
_oxdiff_exptl_absorpt_empirical_full_min 0.829

loop_
_space_group_symop_id
_space_group_symop_operation_xyz
1 'x, y, z'
2 '-x+1/2, -y+1/2, z+1/2'
3 'x+1/2, -y+1/2, -z'
4 '-x, y, -z+1/2'
5 '-x, -y, -z'
6 'x-1/2, y-1/2, -z-1/2'
7 '-x-1/2, y-1/2, z'
8 'x, -y, z-1/2'

loop_
_atom_site_label
_atom_site_type_symbol
_atom_site_fract_x
_atom_site_fract_y
_atom_site_fract_z
_atom_site_U_iso_or_equiv
_atom_site_adp_type
_atom_site_occupancy
_atom_site_calc_flag
_atom_site_refinement_flags_posn
_atom_site_refinement_flags_adp
Al1 Al 0.02117(5) 0.78477(7) 1.03543(5) 0.0432(3) Uani 1 d . .
Li1 Li 0.7392(3) 0.9682(5) 0.7632(3) 0.0648(19) Uani 1 d . .
P1 P 0.05900(4) 0.95822(6) 1.02674(4) 0.0336(2) Uani 1 d . .
P2 P -0.04100(4) 0.94498(5) 1.04172(4) 0.0360(2) Uani 1 d . .
Si1 Si 0.15081(4) 0.83729(7) 0.97647(5) 0.0433(3) Uani 1 d . .
Si2 Si -0.12655(5) 0.80428(8) 1.01883(7) 0.0680(4) Uani 1 d . .
O1 O 0.75750(18) 0.8560(2) 0.77289(16) 0.0907(12) Uani 1 d . .
O2 O 0.69196(19) 0.9976(3) 0.83196(17) 0.1001(13) Uani 1 d . .
O3 O 0.68854(19) 0.9767(2) 0.69451(16) 0.0953(13) Uani 1 d . .
O4 O 0.81336(13) 1.0257(2) 0.76110(12) 0.0682(9) Uani 1 d . .
C1 C 0.06990(14) 0.8641(2) 0.98297(14) 0.0351(7) Uani 1 d . .
C2 C 0.02964(15) 0.8614(2) 0.92832(15) 0.0394(8) Uani 1 d . .
C3 C -0.02970(16) 0.8520(2) 0.93773(17) 0.0433(8) Uani 1 d . .
C4 C -0.05148(15) 0.8471(2) 1.00181(17) 0.0423(8) Uani 1 d . .
C5 C 0.18304(18) 0.8181(3) 1.05264(18) 0.0625(12) Uani 1 d . .
H5A H 0.1775 0.8651 1.0772 0.094 Uiso 1 calc GR .
H5B H 0.2252 0.8065 1.0492 0.094 Uiso 1 calc GR .
H5C H 0.1629 0.7729 1.0706 0.094 Uiso 1 calc GR .
C6 C 0.20004(18) 0.9162(3) 0.9399(2) 0.0651(12) Uani 1 d . .
H6A H 0.1885 0.9224 0.8988 0.098 Uiso 1 calc GR .
H6B H 0.2413 0.8995 0.9420 0.098 Uiso 1 calc GR .
H6C H 0.1953 0.9668 0.9603 0.098 Uiso 1 calc GR .
C7 C 0.16359(19) 0.7414(3) 0.9325(2) 0.0694(13) Uani 1 d . .
H7A H 0.1503 0.6959 0.9556 0.104 Uiso 1 calc GR .
H7B H 0.2056 0.7359 0.9238 0.104 Uiso 1 calc GR .
H7C H 0.1413 0.7438 0.8959 0.104 Uiso 1 calc GR .
C8 C -0.1333(4) 0.7906(6) 1.1012(3) 0.159(4) Uani 1 d . .
H8A H -0.1028 0.7539 1.1147 0.238 Uiso 1 calc GR .
H8B H -0.1723 0.7690 1.1105 0.238 Uiso 1 calc GR .
H8C H -0.1283 0.8417 1.1207 0.238 Uiso 1 calc GR .
C9 C -0.1924(2) 0.8675(4) 0.9918(5) 0.147(4) Uani 1 d . .
H9A H -0.1784 0.9201 0.9806 0.221 Uiso 1 calc GR .
H9B H -0.2215 0.8723 1.0232 0.221 Uiso 1 calc GR .
H9C H -0.2106 0.8418 0.9578 0.221 Uiso 1 calc GR .
C10 C -0.1393(2) 0.7010(3) 0.9878(3) 0.0864(17) Uani 1 d . .
H10A H -0.1398 0.7035 0.9450 0.130 Uiso 1 calc GR .
H10B H -0.1772 0.6806 1.0019 0.130 Uiso 1 calc GR .
H10C H -0.1076 0.6658 1.0007 0.130 Uiso 1 calc GR .
C11 C 0.05712(18) 0.8765(3) 0.86745(16) 0.0539(10) Uani 1 d . .
H11A H 0.0797 0.9259 0.8684 0.081 Uiso 1 calc GR .
H11B H 0.0258 0.8807 0.8382 0.081 Uiso 1 calc GR .
H11C H 0.0833 0.8326 0.8573 0.081 Uiso 1 calc GR .
C12 C -0.0765(2) 0.8502(3) 0.8882(2) 0.0695(13) Uani 1 d . .
H12A H -0.0978 0.7997 0.8894 0.104 Uiso 1 calc GR .
H12B H -0.0570 0.8559 0.8502 0.104 Uiso 1 calc GR .
H12C H -0.1044 0.8938 0.8937 0.104 Uiso 1 calc GR .
C13 C 0.0261(2) 0.6694(3) 1.0087(3) 0.0665(13) Uani 1 d . .
H13A H 0.0664 0.6507 1.0180 0.080 Uiso 1 calc R .
H13B H -0.0012 0.6388 1.0338 0.080 Uiso 1 calc R .
C14 C 0.0139(3) 0.6461(4) 0.9474(3) 0.099(2) Uani 1 d . .
H14A H 0.0442 0.6683 0.9217 0.149 Uiso 1 calc GR .
H14B H -0.0249 0.6662 0.9358 0.149 Uiso 1 calc GR .
H14C H 0.0142 0.5883 0.9443 0.149 Uiso 1 calc GR .
C15 C 0.0352(2) 0.7937(3) 1.12401(18) 0.0613(12) Uani 1 d . .
H15A H 0.0682 0.8310 1.1300 0.074 Uiso 1 calc R .
H15B H -0.0003 0.8183 1.1414 0.074 Uiso 1 calc R .
C16 C 0.0490(3) 0.7181(3) 1.1595(2) 0.0877(16) Uani 1 d . .
H16A H 0.0816 0.6895 1.1410 0.132 Uiso 1 calc GR .
H16B H 0.0141 0.6841 1.1606 0.132 Uiso 1 calc GR .
H16C H 0.0601 0.7327 1.1995 0.132 Uiso 1 calc GR .
C17 C 0.8038(4) 0.8198(4) 0.7382(3) 0.116(3) Uani 1 d . .
H17A H 0.8431 0.8374 0.7518 0.139 Uiso 1 calc R .
H17B H 0.7994 0.8337 0.6964 0.139 Uiso 1 calc R .
C18 C 0.7966(4) 0.7343(4) 0.7469(3) 0.125(3) Uani 1 d . .
H18A H 0.7727 0.7113 0.7149 0.150 Uiso 1 calc R .
H18B H 0.8355 0.7078 0.7474 0.150 Uiso 1 calc R .
C19 C 0.7670(5) 0.7238(4) 0.8029(3) 0.131(3) Uani 1 d . .
H19A H 0.7959 0.7183 0.8351 0.158 Uiso 1 calc R .
H19B H 0.7415 0.6763 0.8023 0.158 Uiso 1 calc R .
C20 C 0.7318(4) 0.7957(4) 0.8101(4) 0.131(3) Uani 1 d . .
H20A H 0.6904 0.7857 0.7986 0.157 Uiso 1 calc R .
H20B H 0.7324 0.8131 0.8515 0.157 Uiso 1 calc R .
C21 C 0.7098(4) 1.0058(5) 0.8895(3) 0.128(3) Uani 1 d . .
H21A H 0.7191 1.0619 0.8977 0.153 Uiso 1 calc R .
H21B H 0.7458 0.9740 0.8965 0.153 Uiso 1 calc R .
C22 C 0.6612(4) 0.9782(5) 0.9290(3) 0.129(3) Uani 1 d . .
H22A H 0.6632 0.9204 0.9358 0.155 Uiso 1 calc R .
H22B H 0.6620 1.0061 0.9671 0.155 Uiso 1 calc R .
C23 C 0.6085(5) 1.0001(5) 0.8942(5) 0.154(4) Uani 1 d . .
H23A H 0.5954 1.0543 0.9040 0.184 Uiso 1 calc R .
H23B H 0.5757 0.9629 0.9020 0.184 Uiso 1 calc R .
C24 C 0.6276(4) 0.9953(7) 0.8303(5) 0.167(4) Uani 1 d . U
H24A H 0.6136 0.9455 0.8121 0.200 Uiso 1 calc R .
H24B H 0.6118 1.0406 0.8077 0.200 Uiso 1 calc R .
C25 C 0.6462(5) 0.9118(6) 0.6808(5) 0.172(4) Uani 1 d . U
H25A H 0.6286 0.8905 0.7172 0.207 Uiso 1 calc R .
H25B H 0.6663 0.8682 0.6599 0.207 Uiso 1 calc R .
C26 C 0.5991(4) 0.9481(6) 0.6425(4) 0.149(3) Uani 1 d . .
H26A H 0.5786 0.9079 0.6185 0.179 Uiso 1 calc R .
H26B H 0.5699 0.9783 0.6657 0.179 Uiso 1 calc R .
C27 C 0.6368(3) 1.0005(4) 0.6066(3) 0.098(2) Uani 1 d . .
H27A H 0.6131 1.0431 0.5885 0.117 Uiso 1 calc R .
H27B H 0.6567 0.9701 0.5753 0.117 Uiso 1 calc R .
C28 C 0.6821(2) 1.0351(3) 0.6497(2) 0.0713(13) Uani 1 d . .
H28A H 0.7202 1.0448 0.6298 0.086 Uiso 1 calc R .
H28B H 0.6678 1.0856 0.6664 0.086 Uiso 1 calc R .
C29 C 0.8427(2) 1.0658(4) 0.7106(2) 0.0734(13) Uani 1 d . .
H29A H 0.8237 1.1172 0.7019 0.088 Uiso 1 calc R .
H29B H 0.8414 1.0323 0.6751 0.088 Uiso 1 calc R .
C30 C 0.9078(2) 1.0779(4) 0.7321(2) 0.0743(14) Uani 1 d . .
H30A H 0.9359 1.0704 0.6994 0.089 Uiso 1 calc R .
H30B H 0.9132 1.1315 0.7486 0.089 Uiso 1 calc R .
C31 C 0.9166(2) 1.0159(4) 0.77827(19) 0.0747(15) Uani 1 d . .
H31A H 0.9481 1.0309 0.8061 0.090 Uiso 1 calc R .
H31B H 0.9258 0.9637 0.7609 0.090 Uiso 1 calc R .
C32 C 0.8548(2) 1.0163(5) 0.8080(2) 0.096(2) Uani 1 d . .
H32A H 0.8478 0.9660 0.8291 0.115 Uiso 1 calc R .
H32B H 0.8516 1.0606 0.8362 0.115 Uiso 1 calc R .

loop_
_atom_site_aniso_label
_atom_site_aniso_U_11
_atom_site_aniso_U_22
_atom_site_aniso_U_33
_atom_site_aniso_U_23
_atom_site_aniso_U_13
_atom_site_aniso_U_12
Al1 0.0354(6) 0.0406(6) 0.0535(6) 0.0095(5) 0.0063(5) 0.0049(5)
Li1 0.061(4) 0.077(5) 0.056(4) 0.001(4) 0.007(3) 0.003(4)
P1 0.0218(4) 0.0404(5) 0.0386(5) 0.0038(4) 0.0011(3) 0.0021(3)
P2 0.0239(4) 0.0396(5) 0.0446(5) 0.0066(4) 0.0065(3) 0.0008(4)
Si1 0.0255(5) 0.0563(7) 0.0480(6) 0.0038(5) 0.0021(4) 0.0099(4)
Si2 0.0349(6) 0.0471(7) 0.1221(12) -0.0013(7) 0.0199(7) -0.0104(5)
O1 0.105(3) 0.079(2) 0.089(2) 0.0326(19) 0.053(2) 0.025(2)
O2 0.093(3) 0.126(3) 0.081(3) -0.014(2) 0.035(2) -0.003(3)
O3 0.115(3) 0.090(3) 0.081(2) 0.024(2) -0.032(2) -0.044(2)
O4 0.0507(17) 0.103(3) 0.0509(16) 0.0085(16) -0.0003(13) -0.0032(16)
C1 0.0250(15) 0.0405(19) 0.0398(17) 0.0019(15) -0.0013(13) 0.0051(14)
C2 0.0309(17) 0.045(2) 0.0417(18) -0.0007(16) -0.0018(14) 0.0016(15)
C3 0.0343(19) 0.043(2) 0.052(2) -0.0019(17) -0.0099(15) 0.0012(15)
C4 0.0272(17) 0.038(2) 0.062(2) 0.0059(17) 0.0035(15) 0.0004(14)
C5 0.035(2) 0.096(3) 0.056(2) 0.011(2) -0.0058(18) 0.018(2)
C6 0.033(2) 0.088(3) 0.074(3) 0.013(3) 0.0126(19) 0.002(2)
C7 0.046(3) 0.080(3) 0.082(3) -0.016(3) 0.006(2) 0.021(2)
C8 0.145(6) 0.202(9) 0.129(6) -0.032(6) 0.083(5) -0.119(6)
C9 0.028(2) 0.067(4) 0.348(12) 0.004(5) 0.012(4) -0.005(2)
C10 0.044(3) 0.060(3) 0.155(5) -0.010(3) -0.005(3) -0.013(2)
C11 0.047(2) 0.075(3) 0.0396(19) -0.0005(19) -0.0028(17) 0.005(2)
C12 0.046(2) 0.084(3) 0.078(3) -0.001(3) -0.020(2) 0.000(2)
C13 0.046(2) 0.045(2) 0.109(4) 0.005(2) 0.004(2) 0.0043(19)
C14 0.082(4) 0.076(4) 0.139(6) -0.026(4) 0.008(4) 0.000(3)
C15 0.060(3) 0.067(3) 0.056(2) 0.024(2) 0.010(2) 0.007(2)
C16 0.116(5) 0.075(4) 0.072(3) 0.016(3) -0.012(3) -0.001(3)
C17 0.141(6) 0.090(5) 0.117(5) 0.011(4) 0.073(5) 0.024(4)
C18 0.146(7) 0.086(5) 0.143(6) -0.018(4) 0.063(5) 0.017(4)
C19 0.245(10) 0.066(4) 0.083(4) 0.007(3) 0.048(5) -0.001(5)
C20 0.170(7) 0.079(4) 0.143(6) 0.041(4) 0.095(6) 0.017(4)
C21 0.148(6) 0.154(7) 0.081(4) -0.038(4) 0.047(4) -0.078(6)
C22 0.150(7) 0.139(7) 0.099(5) -0.029(5) 0.067(5) -0.073(6)
C23 0.176(9) 0.085(5) 0.199(10) -0.039(6) 0.107(8) -0.028(6)
C24 0.126(6) 0.206(8) 0.169(7) 0.018(6) 0.050(5) 0.029(6)
C25 0.187(7) 0.159(7) 0.171(7) 0.029(6) -0.071(6) -0.083(6)
C26 0.138(7) 0.155(8) 0.154(7) 0.022(6) -0.067(6) -0.052(6)
C27 0.093(4) 0.113(5) 0.087(4) -0.025(4) -0.029(3) 0.038(4)
C28 0.080(3) 0.064(3) 0.070(3) -0.001(2) -0.002(3) 0.010(2)
C29 0.072(3) 0.092(4) 0.056(3) 0.004(3) 0.002(2) -0.007(3)
C30 0.058(3) 0.099(4) 0.066(3) -0.011(3) 0.001(2) -0.012(3)
C31 0.051(3) 0.126(5) 0.047(2) -0.006(3) -0.003(2) 0.002(3)
C32 0.056(3) 0.184(7) 0.049(3) 0.001(3) 0.001(2) 0.011(3)

loop_
_atom_type_symbol
_atom_type_description
_atom_type_scat_dispersion_real
_atom_type_scat_dispersion_imag
_atom_type_scat_source
C C 0.0033 0.0016 'International Tables Vol C Tables 4.2.6.8 and 6.1.1.4'
H H 0.0000 0.0000 'International Tables Vol C Tables 4.2.6.8 and 6.1.1.4'
Al Al 0.0645 0.0514 'International Tables Vol C Tables 4.2.6.8 and 6.1.1.4'
Li Li -0.0003 0.0001 'International Tables Vol C Tables 4.2.6.8 and 6.1.1.4'
O O 0.0106 0.0060 'International Tables Vol C Tables 4.2.6.8 and 6.1.1.4'
P P 0.1023 0.0942 'International Tables Vol C Tables 4.2.6.8 and 6.1.1.4'
Si Si 0.0817 0.0704 'International Tables Vol C Tables 4.2.6.8 and 6.1.1.4'

loop_
_geom_angle_atom_site_label_1
_geom_angle_atom_site_label_2
_geom_angle_atom_site_label_3
_geom_angle
_geom_angle_site_symmetry_1
_geom_angle_site_symmetry_3
C4 Al1 C1 83.43(14) . .
C13 Al1 C1 114.02(18) . .
C13 Al1 C4 114.29(19) . .
C13 Al1 C15 110.8(2) . .
C15 Al1 C1 115.56(17) . .
C15 Al1 C4 116.41(18) . .
O1 Li1 O2 105.7(4) . .
O3 Li1 O1 106.7(4) . .
O3 Li1 O2 107.6(4) . .
O4 Li1 O1 107.7(4) . .
O4 Li1 O2 111.5(4) . .
O4 Li1 O3 117.0(4) . .
P2 P1 P2 89.72(4) 5_577 .
C1 P1 P2 97.19(11) . .
C1 P1 P2 105.19(11) . 5_577
P1 P2 P1 90.28(4) 5_577 .
C4 P2 P1 105.71(12) . 5_577
C4 P2 P1 97.83(11) . .
C1 Si1 C5 109.83(17) . .
C1 Si1 C6 115.43(18) . .
C1 Si1 C7 112.77(18) . .
C5 Si1 C6 106.8(2) . .
C5 Si1 C7 105.8(2) . .
C7 Si1 C6 105.6(2) . .
C4 Si2 C8 108.8(3) . .
C4 Si2 C9 114.7(2) . .
C4 Si2 C10 114.2(2) . .
C8 Si2 C9 108.7(5) . .
C8 Si2 C10 104.1(4) . .
C10 Si2 C9 105.6(3) . .
C17 O1 Li1 120.1(4) . .
C20 O1 Li1 131.5(4) . .
C20 O1 C17 108.4(4) . .
C21 O2 Li1 128.7(5) . .
C21 O2 C24 108.7(6) . .
C24 O2 Li1 121.2(6) . .
C25 O3 Li1 119.7(5) . .
C28 O3 Li1 133.4(4) . .
C28 O3 C25 107.0(5) . .
C29 O4 Li1 129.2(3) . .
C32 O4 Li1 119.6(4) . .
C32 O4 C29 109.6(4) . .
P1 C1 Al1 99.52(15) . .
P1 C1 Si1 111.59(17) . .
Si1 C1 Al1 113.58(17) . .
C2 C1 Al1 97.5(2) . .
C2 C1 P1 111.9(2) . .
C2 C1 Si1 120.1(2) . .
C3 C2 C1 117.1(3) . .
C3 C2 C11 123.8(3) . .
C11 C2 C1 118.8(3) . .
C2 C3 C4 117.9(3) . .
C2 C3 C12 124.0(4) . .
C4 C3 C12 118.0(3) . .
P2 C4 Al1 99.35(17) . .
Si2 C4 Al1 116.12(19) . .
Si2 C4 P2 110.26(19) . .
C3 C4 Al1 97.0(2) . .
C3 C4 P2 111.5(2) . .
C3 C4 Si2 120.2(3) . .
Si1 C5 H5A 109.5 . .
Si1 C5 H5B 109.5 . .
Si1 C5 H5C 109.5 . .
H5A C5 H5B 109.5 . .
H5A C5 H5C 109.5 . .
H5B C5 H5C 109.5 . .
Si1 C6 H6A 109.5 . .
Si1 C6 H6B 109.5 . .
Si1 C6 H6C 109.5 . .
H6A C6 H6B 109.5 . .
H6A C6 H6C 109.5 . .
H6B C6 H6C 109.5 . .
Si1 C7 H7A 109.5 . .
Si1 C7 H7B 109.5 . .
Si1 C7 H7C 109.5 . .
H7A C7 H7B 109.5 . .
H7A C7 H7C 109.5 . .
H7B C7 H7C 109.5 . .
Si2 C8 H8A 109.5 . .
Si2 C8 H8B 109.5 . .
Si2 C8 H8C 109.5 . .
H8A C8 H8B 109.5 . .
H8A C8 H8C 109.5 . .
H8B C8 H8C 109.5 . .
Si2 C9 H9A 109.5 . .
Si2 C9 H9B 109.5 . .
Si2 C9 H9C 109.5 . .
H9A C9 H9B 109.5 . .
H9A C9 H9C 109.5 . .
H9B C9 H9C 109.5 . .
Si2 C10 H10A 109.5 . .
Si2 C10 H10B 109.5 . .
Si2 C10 H10C 109.5 . .
H10A C10 H10B 109.5 . .
H10A C10 H10C 109.5 . .
H10B C10 H10C 109.5 . .
C2 C11 H11A 109.5 . .
C2 C11 H11B 109.5 . .
C2 C11 H11C 109.5 . .
H11A C11 H11B 109.5 . .
H11A C11 H11C 109.5 . .
H11B C11 H11C 109.5 . .
C3 C12 H12A 109.5 . .
C3 C12 H12B 109.5 . .
C3 C12 H12C 109.5 . .
H12A C12 H12B 109.5 . .
H12A C12 H12C 109.5 . .
H12B C12 H12C 109.5 . .
Al1 C13 H13A 106.9 . .
Al1 C13 H13B 106.9 . .
H13A C13 H13B 106.7 . .
C14 C13 Al1 121.7(4) . .
C14 C13 H13A 106.9 . .
C14 C13 H13B 106.9 . .
C13 C14 H14A 109.5 . .
C13 C14 H14B 109.5 . .
C13 C14 H14C 109.5 . .
H14A C14 H14B 109.5 . .
H14A C14 H14C 109.5 . .
H14B C14 H14C 109.5 . .
Al1 C15 H15A 107.5 . .
Al1 C15 H15B 107.5 . .
H15A C15 H15B 107.0 . .
C16 C15 Al1 119.2(4) . .
C16 C15 H15A 107.5 . .
C16 C15 H15B 107.5 . .
C15 C16 H16A 109.5 . .
C15 C16 H16B 109.5 . .
C15 C16 H16C 109.5 . .
H16A C16 H16B 109.5 . .
H16A C16 H16C 109.5 . .
H16B C16 H16C 109.5 . .
O1 C17 H17A 110.7 . .
O1 C17 H17B 110.7 . .
O1 C17 C18 105.1(5) . .
H17A C17 H17B 108.8 . .
C18 C17 H17A 110.7 . .
C18 C17 H17B 110.7 . .
C17 C18 H18A 110.3 . .
C17 C18 H18B 110.3 . .
H18A C18 H18B 108.6 . .
C19 C18 C17 106.9(5) . .
C19 C18 H18A 110.3 . .
C19 C18 H18B 110.3 . .
C18 C19 H19A 110.9 . .
C18 C19 H19B 110.9 . .
C18 C19 C20 104.4(6) . .
H19A C19 H19B 108.9 . .
C20 C19 H19A 110.9 . .
C20 C19 H19B 110.9 . .
O1 C20 C19 107.4(5) . .
O1 C20 H20A 110.2 . .
O1 C20 H20B 110.2 . .
C19 C20 H20A 110.2 . .
C19 C20 H20B 110.2 . .
H20A C20 H20B 108.5 . .
O2 C21 H21A 109.9 . .
O2 C21 H21B 109.9 . .
O2 C21 C22 109.0(6) . .
H21A C21 H21B 108.3 . .
C22 C21 H21A 109.9 . .
C22 C21 H21B 109.9 . .
C21 C22 H22A 111.6 . .
C21 C22 H22B 111.6 . .
H22A C22 H22B 109.4 . .
C23 C22 C21 101.1(7) . .
C23 C22 H22A 111.6 . .
C23 C22 H22B 111.6 . .
C22 C23 H23A 110.6 . .
C22 C23 H23B 110.6 . .
C22 C23 C24 105.8(7) . .
H23A C23 H23B 108.7 . .
C24 C23 H23A 110.6 . .
C24 C23 H23B 110.6 . .
O2 C24 C23 104.9(8) . .
O2 C24 H24A 110.8 . .
O2 C24 H24B 110.8 . .
C23 C24 H24A 110.8 . .
C23 C24 H24B 110.8 . .
H24A C24 H24B 108.8 . .
O3 C25 H25A 110.5 . .
O3 C25 H25B 110.5 . .
O3 C25 C26 106.2(7) . .
H25A C25 H25B 108.7 . .
C26 C25 H25A 110.5 . .
C26 C25 H25B 110.5 . .
C25 C26 H26A 112.0 . .
C25 C26 H26B 112.0 . .
H26A C26 H26B 109.7 . .
C27 C26 C25 99.0(7) . .
C27 C26 H26A 112.0 . .
C27 C26 H26B 112.0 . .
C26 C27 H27A 110.7 . .
C26 C27 H27B 110.7 . .
C26 C27 C28 105.0(5) . .
H27A C27 H27B 108.8 . .
C28 C27 H27A 110.7 . .
C28 C27 H27B 110.7 . .
O3 C28 C27 105.2(5) . .
O3 C28 H28A 110.7 . .
O3 C28 H28B 110.7 . .
C27 C28 H28A 110.7 . .
C27 C28 H28B 110.7 . .
H28A C28 H28B 108.8 . .
O4 C29 H29A 111.0 . .
O4 C29 H29B 111.0 . .
O4 C29 C30 103.7(4) . .
H29A C29 H29B 109.0 . .
C30 C29 H29A 111.0 . .
C30 C29 H29B 111.0 . .
C29 C30 H30A 110.8 . .
C29 C30 H30B 110.8 . .
H30A C30 H30B 108.9 . .
C31 C30 C29 104.8(4) . .
C31 C30 H30A 110.8 . .
C31 C30 H30B 110.8 . .
C30 C31 H31A 111.7 . .
C30 C31 H31B 111.7 . .
C30 C31 C32 100.6(4) . .
H31A C31 H31B 109.4 . .
C32 C31 H31A 111.7 . .
C32 C31 H31B 111.7 . .
O4 C32 C31 105.4(4) . .
O4 C32 H32A 110.7 . .
O4 C32 H32B 110.7 . .
C31 C32 H32A 110.7 . .
C31 C32 H32B 110.7 . .
H32A C32 H32B 108.8 . .

loop_
_geom_bond_atom_site_label_1
_geom_bond_atom_site_label_2
_geom_bond_distance
_geom_bond_site_symmetry_2
Al1 C1 2.068(4) .
Al1 C4 2.059(4) .
Al1 C13 2.006(5) .
Al1 C15 2.012(4) .
Li1 O1 1.915(9) .
Li1 O2 1.925(8) .
Li1 O3 1.912(8) .
Li1 O4 1.905(9) .
P1 P2 2.2537(12) 5_577
P1 P2 2.2597(11) .
P1 C1 1.858(3) .
P2 P1 2.2538(12) 5_577
P2 C4 1.866(4) .
Si1 C1 1.859(3) .
Si1 C5 1.877(4) .
Si1 C6 1.891(4) .
Si1 C7 1.889(5) .
Si2 C4 1.853(4) .
Si2 C8 1.863(8) .
Si2 C9 1.899(6) .
Si2 C10 1.868(5) .
O1 C17 1.422(6) .
O1 C20 1.421(6) .
O2 C21 1.354(7) .
O2 C24 1.433(10) .
O3 C25 1.463(8) .
O3 C28 1.401(6) .
O4 C29 1.465(6) .
O4 C32 1.406(6) .
C1 C2 1.517(5) .
C2 C3 1.345(5) .
C2 C11 1.514(5) .
C3 C4 1.516(5) .
C3 C12 1.522(5) .
C5 H5A 0.9600 .
C5 H5B 0.9600 .
C5 H5C 0.9600 .
C6 H6A 0.9600 .
C6 H6B 0.9600 .
C6 H6C 0.9600 .
C7 H7A 0.9600 .
C7 H7B 0.9600 .
C7 H7C 0.9600 .
C8 H8A 0.9600 .
C8 H8B 0.9600 .
C8 H8C 0.9600 .
C9 H9A 0.9600 .
C9 H9B 0.9600 .
C9 H9C 0.9600 .
C10 H10A 0.9600 .
C10 H10B 0.9600 .
C10 H10C 0.9600 .
C11 H11A 0.9600 .
C11 H11B 0.9600 .
C11 H11C 0.9600 .
C12 H12A 0.9600 .
C12 H12B 0.9600 .
C12 H12C 0.9600 .
C13 H13A 0.9700 .
C13 H13B 0.9700 .
C13 C14 1.450(8) .
C14 H14A 0.9600 .
C14 H14B 0.9600 .
C14 H14C 0.9600 .
C15 H15A 0.9700 .
C15 H15B 0.9700 .
C15 C16 1.515(6) .
C16 H16A 0.9600 .
C16 H16B 0.9600 .
C16 H16C 0.9600 .
C17 H17A 0.9700 .
C17 H17B 0.9700 .
C17 C18 1.439(10) .
C18 H18A 0.9700 .
C18 H18B 0.9700 .
C18 C19 1.427(8) .
C19 H19A 0.9700 .
C19 H19B 0.9700 .
C19 C20 1.434(9) .
C20 H20A 0.9700 .
C20 H20B 0.9700 .
C21 H21A 0.9700 .
C21 H21B 0.9700 .
C21 C22 1.470(8) .
C22 H22A 0.9700 .
C22 H22B 0.9700 .
C22 C23 1.454(12) .
C23 H23A 0.9700 .
C23 H23B 0.9700 .
C23 C24 1.494(12) .
C24 H24A 0.9700 .
C24 H24B 0.9700 .
C25 H25A 0.9700 .
C25 H25B 0.9700 .
C25 C26 1.480(11) .
C26 H26A 0.9700 .
C26 H26B 0.9700 .
C26 C27 1.450(10) .
C27 H27A 0.9700 .
C27 H27B 0.9700 .
C27 C28 1.510(7) .
C28 H28A 0.9700 .
C28 H28B 0.9700 .
C29 H29A 0.9700 .
C29 H29B 0.9700 .
C29 C30 1.539(7) .
C30 H30A 0.9700 .
C30 H30B 0.9700 .
C30 C31 1.471(7) .
C31 H31A 0.9700 .
C31 H31B 0.9700 .
C31 C32 1.526(7) .
C32 H32A 0.9700 .
C32 H32B 0.9700 .

loop_
_platon_squeeze_void_nr
_platon_squeeze_void_average_x
_platon_squeeze_void_average_y
_platon_squeeze_void_average_z
_platon_squeeze_void_volume
_platon_squeeze_void_count_electrons
_platon_squeeze_void_content
1 0.500 -0.145 0.250 134 17 ' '
2 0.500 0.144 0.750 134 17 ' '
3 0.000 0.355 0.250 134 17 ' '
4 0.000 0.644 0.750 134 17 ' '
